data_1519554
loop_
_publ_author_name
'Turner, Scott S.'
'Horton, Peter N.'
'Hursthouse, Michael B.'

_publ_section_title
;
 C70H56Cr2N12S32
;
_journal_name_full 'Crystal Structure Report Archive'
_journal_page_first 930
_journal_year 2003
_chemical_formula_sum 'C70 H56 Cr2 N12 S32'
_chemical_formula_weight 2195.19
_space_group_IT_number 2
_symmetry_cell_setting triclinic
_symmetry_space_group_name_Hall '-P 1'
_symmetry_space_group_name_H-M 'P -1'
_atom_sites_solution_hydrogens geom
_atom_sites_solution_primary direct
_atom_sites_solution_secondary difmap
_cell_angle_alpha 80.144(1)
_cell_angle_beta 87.570(1)
_cell_angle_gamma 77.550(2)
_cell_formula_units_Z 1
_cell_length_a 8.9162(2)
_cell_length_b 11.0761(2)
_cell_length_c 23.8610(5)
_cell_measurement_reflns_used 9790
_cell_measurement_temperature 300(2)
_cell_measurement_theta_max 27.485
_cell_measurement_theta_min 2.910
_cell_volume 2267.02(8)
_computing_cell_refinement ' DENZO (Otwinowski & Minor, 1997) and COLLECT (Hooft, 1998)'
_computing_data_collection ' DENZO (Otwinowski and Minor, 1997)'
_computing_data_reduction ' DENZO (Otwinowski & Minor, 1997) and COLLECT (Hooft, 1998)'
_computing_molecular_graphics 'PLATON (Spek, 1990)'
_computing_structure_refinement 'SHELXL-97 (Sheldrick, 1997b)'
_computing_structure_solution 'SHELXS-97 (Sheldrick, 1997a)'
_diffrn_ambient_temperature 300(2)
_diffrn_detector_area_resol_mean 9.091
_diffrn_measured_fraction_theta_full 0.992
_diffrn_measured_fraction_theta_max 0.992
_diffrn_measurement_device_type 'Nonius KappaCCD Area Detector'
_diffrn_measurement_method '\f and \w scans to fill Ewald Sphere'
_diffrn_radiation_monochromator graphite
_diffrn_radiation_source 'Nonius FR591 rotating anode'
_diffrn_radiation_type MoK\a
_diffrn_radiation_wavelength 0.71073
_diffrn_reflns_av_R_equivalents 0.0990
_diffrn_reflns_av_sigmaI/netI 0.0659
_diffrn_reflns_limit_h_max 9
_diffrn_reflns_limit_h_min -11
_diffrn_reflns_limit_k_max 13
_diffrn_reflns_limit_k_min -14
_diffrn_reflns_limit_l_max 30
_diffrn_reflns_limit_l_min -30
_diffrn_reflns_number 39366
_diffrn_reflns_theta_full 27.45
_diffrn_reflns_theta_max 27.45
_diffrn_reflns_theta_min 2.92
_exptl_absorpt_coefficient_mu 1.026
_exptl_absorpt_correction_T_max 0.9224
_exptl_absorpt_correction_T_min 0.6280
_exptl_absorpt_correction_type multi-scan
_exptl_absorpt_process_details 'SORTAV Blessing (1997)'
_exptl_crystal_colour Black
_exptl_crystal_density_diffrn 1.608
_exptl_crystal_density_method 'not measured'
_exptl_crystal_description Block
_exptl_crystal_F_000 1120
_exptl_crystal_size_max 0.50
_exptl_crystal_size_mid 0.42
_exptl_crystal_size_min 0.08
_refine_diff_density_max 0.953
_refine_diff_density_min -0.521
_refine_diff_density_rms 0.073
_refine_ls_extinction_method none
_refine_ls_goodness_of_fit_ref 1.030
_refine_ls_hydrogen_treatment constr
_refine_ls_matrix_type full
_refine_ls_number_parameters 527
_refine_ls_number_reflns 10319
_refine_ls_number_restraints 0
_refine_ls_restrained_S_all 1.030
_refine_ls_R_factor_all 0.0934
_refine_ls_R_factor_gt 0.0564
_refine_ls_shift/su_max 0.014
_refine_ls_shift/su_mean 0.000
_refine_ls_structure_factor_coef Fsqd
_refine_ls_weighting_details 'calc w=1/[\s^2^(Fo^2^)+(0.0553P)^2^+2.2643P] where P=(Fo^2^+2Fc^2^)/3'
_refine_ls_weighting_scheme calc
_refine_ls_wR_factor_gt 0.1306
_refine_ls_wR_factor_ref 0.1501
_reflns_number_gt 6861
_reflns_number_total 10319
_reflns_threshold_expression >2sigma(I)
_cod_data_source_file eCrystal-930.cif
_cod_data_source_block s92
_cod_depositor_comments
;
Citation :
Turner, Scott S. and Horton, Peter N. and Hursthouse, Michael B. (2003) 
University of Southampton, Crystal Structure Report Archive. 
(doi:10.5258/ecrystals/930)

More at:
http://ecrystals.chem.soton.ac.uk/930/

The following automatic conversions were performed:

'_symmetry_cell_setting' value 'Triclinic' changed to 'triclinic'
according to the built-in table from CIF Core dictionary named
'cif_core.dic' version 2.4.1 from 2010-06-29.

Automatic conversion script
Id: cif_fix_values 3271 2015-04-21 07:52:19Z andrius 
;
_cod_original_sg_symbol_H-M P-1
_cod_database_code 1519554

loop_
_symmetry_equiv_pos_as_xyz
'x, y, z'
'-x, -y, -z'

loop_
_atom_site_label
_atom_site_type_symbol
_atom_site_fract_x
_atom_site_fract_y
_atom_site_fract_z
_atom_site_U_iso_or_equiv
_atom_site_adp_type
_atom_site_occupancy
_atom_site_symmetry_multiplicity
_atom_site_calc_flag
_atom_site_refinement_flags
_atom_site_disorder_assembly
_atom_site_disorder_group
C1 C 1.2951(8) -0.5198(7) 0.7633(2) 0.108(2) Uani 1 1 d . . .
H1A H 1.2014 -0.4559 0.7627 0.129 Uiso 1 1 calc R . .
H1B H 1.3254 -0.5257 0.7242 0.129 Uiso 1 1 calc R . .
C2 C 1.2629(7) -0.6388(7) 0.7906(2) 0.0997(19) Uani 1 1 d . . .
H2A H 1.3577 -0.7016 0.7919 0.120 Uiso 1 1 calc R . .
H2B H 1.1919 -0.6621 0.7668 0.120 Uiso 1 1 calc R . .
C3 C 1.2613(5) -0.5371(4) 0.88808(17) 0.0600(10) Uani 1 1 d . . .
C4 C 1.3619(5) -0.4702(4) 0.86529(18) 0.0668(11) Uani 1 1 d . . .
C5 C 1.3024(5) -0.4070(4) 0.96394(16) 0.0559(10) Uani 1 1 d . . .
C6 C 1.2972(5) -0.3541(4) 1.01134(16) 0.0566(10) Uani 1 1 d . . .
C7 C 1.3313(5) -0.2148(4) 1.08382(16) 0.0542(9) Uani 1 1 d . . .
C8 C 1.2203(5) -0.2735(4) 1.10596(16) 0.0597(10) Uani 1 1 d . . .
C9 C 1.2524(8) -0.2025(8) 1.2067(2) 0.127(3) Uani 1 1 d . . .
H9A H 1.1956 -0.1669 1.2377 0.152 Uiso 1 1 calc R . .
H9B H 1.3271 -0.2753 1.2239 0.152 Uiso 1 1 calc R . .
C10 C 1.3304(8) -0.1200(7) 1.1813(2) 0.116(2) Uani 1 1 d . . .
H10A H 1.4137 -0.1246 1.2070 0.139 Uiso 1 1 calc R . .
H10B H 1.2628 -0.0387 1.1817 0.139 Uiso 1 1 calc R . .
S1 S 1.4450(2) -0.47012(17) 0.79767(6) 0.1085(6) Uani 1 1 d . . .
S2 S 1.1857(2) -0.64509(15) 0.85973(6) 0.0990(5) Uani 1 1 d . . .
S3 S 1.19302(15) -0.51523(12) 0.95534(5) 0.0720(3) Uani 1 1 d . . .
S4 S 1.41567(15) -0.36964(13) 0.90574(5) 0.0735(3) Uani 1 1 d . . .
S5 S 1.41094(13) -0.24943(12) 1.01920(5) 0.0668(3) Uani 1 1 d . . .
S6 S 1.17508(17) -0.38280(12) 1.06830(5) 0.0789(4) Uani 1 1 d . . .
S7 S 1.12094(18) -0.25879(15) 1.16949(5) 0.0926(5) Uani 1 1 d . . .
S8 S 1.41394(15) -0.11127(12) 1.11297(5) 0.0716(3) Uani 1 1 d . . .
C11 C 0.9871(4) -0.0362(4) 0.98071(15) 0.0522(9) Uani 1 1 d . . .
C12 C 0.8781(4) -0.1787(4) 0.92675(16) 0.0518(9) Uani 1 1 d . . .
C13 C 0.9945(4) -0.1462(4) 0.89433(15) 0.0503(9) Uani 1 1 d . . .
C14 C 0.9277(7) -0.2877(7) 0.8193(3) 0.113(2) Uani 1 1 d . . .
H14A H 0.9228 -0.2893 0.7789 0.136 Uiso 1 1 calc R . .
H14B H 0.9791 -0.3710 0.8369 0.136 Uiso 1 1 calc R . .
C15 C 0.7756(6) -0.2681(6) 0.8399(2) 0.0859(16) Uani 1 1 d . . .
H15A H 0.7284 -0.3326 0.8299 0.103 Uiso 1 1 calc R . .
H15B H 0.7201 -0.1882 0.8201 0.103 Uiso 1 1 calc R . .
S11 S 1.09552(12) -0.04936(11) 0.91974(4) 0.0587(3) Uani 1 1 d . . .
S12 S 0.84474(13) -0.12111(11) 0.99067(4) 0.0627(3) Uani 1 1 d . . .
S13 S 0.74936(16) -0.26830(13) 0.91382(5) 0.0779(4) Uani 1 1 d . . .
S14 S 1.04996(13) -0.18429(13) 0.82740(5) 0.0697(3) Uani 1 1 d . . .
C21 C 1.3366(4) -0.0583(3) 0.62828(17) 0.0469(8) Uani 1 1 d . . .
H21 H 1.3624 -0.0763 0.6666 0.056 Uiso 1 1 calc R . .
C22 C 1.4112(4) -0.1410(3) 0.59251(19) 0.0511(9) Uani 1 1 d . . .
C23 C 1.3734(4) -0.1168(3) 0.53590(17) 0.0500(9) Uani 1 1 d . . .
C24 C 1.2598(4) -0.0085(3) 0.51557(15) 0.0426(8) Uani 1 1 d . . .
C25 C 1.1928(3) 0.0684(3) 0.55483(14) 0.0362(7) Uani 1 1 d . . .
C26 C 1.0804(3) 0.1799(3) 0.53681(13) 0.0350(7) Uani 1 1 d . . .
C27 C 1.0313(4) 0.2141(3) 0.48018(13) 0.0397(7) Uani 1 1 d . . .
C28 C 0.9178(4) 0.3248(3) 0.46509(14) 0.0446(8) Uani 1 1 d . . .
C29 C 0.8617(4) 0.3947(3) 0.50728(15) 0.0422(8) Uani 1 1 d . . .
C30 C 0.9179(4) 0.3536(3) 0.56250(14) 0.0406(7) Uani 1 1 d . . .
H30 H 0.8784 0.4013 0.5903 0.049 Uiso 1 1 calc R . .
C31 C 1.2090(5) 0.0282(4) 0.45850(16) 0.0547(10) Uani 1 1 d . . .
H31 H 1.2513 -0.0219 0.4318 0.066 Uiso 1 1 calc R . .
C32 C 1.1020(5) 0.1324(4) 0.44141(15) 0.0549(10) Uani 1 1 d . . .
H32 H 1.0729 0.1522 0.4034 0.066 Uiso 1 1 calc R . .
C33 C 1.5301(5) -0.2538(4) 0.6195(2) 0.0718(13) Uani 1 1 d . . .
H33A H 1.5006 -0.3294 0.6141 0.108 Uiso 1 1 calc R . .
H33B H 1.5362 -0.2527 0.6595 0.108 Uiso 1 1 calc R . .
H33C H 1.6284 -0.2506 0.6020 0.108 Uiso 1 1 calc R . .
C34 C 1.4513(5) -0.2018(4) 0.4952(2) 0.0732(13) Uani 1 1 d . . .
H34A H 1.5521 -0.1864 0.4860 0.110 Uiso 1 1 calc R . .
H34B H 1.3918 -0.1852 0.4611 0.110 Uiso 1 1 calc R . .
H34C H 1.4594 -0.2877 0.5127 0.110 Uiso 1 1 calc R . .
C35 C 0.8611(5) 0.3658(4) 0.40501(16) 0.0627(11) Uani 1 1 d . . .
H35A H 0.7686 0.4293 0.4043 0.094 Uiso 1 1 calc R . .
H35B H 0.8404 0.2953 0.3906 0.094 Uiso 1 1 calc R . .
H35C H 0.9380 0.3991 0.3817 0.094 Uiso 1 1 calc R . .
C36 C 0.7403(4) 0.5141(4) 0.49723(18) 0.0582(10) Uani 1 1 d . . .
H36A H 0.7804 0.5775 0.4724 0.087 Uiso 1 1 calc R . .
H36B H 0.7109 0.5418 0.5329 0.087 Uiso 1 1 calc R . .
H36C H 0.6522 0.4989 0.4800 0.087 Uiso 1 1 calc R . .
C41 C 0.8505(5) 0.0295(4) 0.68140(15) 0.0504(9) Uani 1 1 d . . .
C42 C 0.9272(4) 0.4175(3) 0.69781(14) 0.0452(8) Uani 1 1 d . . .
C43 C 1.2856(4) 0.0264(3) 0.76782(15) 0.0456(8) Uani 1 1 d . . .
C44 C 1.3972(4) 0.3065(3) 0.63969(14) 0.0448(8) Uani 1 1 d . . .
N21 N 1.2316(3) 0.0439(2) 0.61066(11) 0.0375(6) Uani 1 1 d . . .
N22 N 1.0242(3) 0.2504(2) 0.57752(11) 0.0352(6) Uani 1 1 d . . .
N41 N 0.9491(3) 0.0831(3) 0.67131(12) 0.0480(7) Uani 1 1 d . . .
N42 N 0.9953(3) 0.3201(3) 0.69046(12) 0.0474(7) Uani 1 1 d . . .
N43 N 1.2163(4) 0.0875(3) 0.72935(13) 0.0532(8) Uani 1 1 d . . .
N44 N 1.2888(3) 0.2657(3) 0.63978(13) 0.0465(7) Uani 1 1 d . . .
S41 S 0.71172(18) -0.04339(16) 0.69498(6) 0.0990(5) Uani 1 1 d . . .
S42 S 0.83122(15) 0.55351(11) 0.70735(6) 0.0786(4) Uani 1 1 d . . .
S43 S 1.38006(13) -0.06006(13) 0.82144(5) 0.0731(3) Uani 1 1 d . . .
S44 S 1.54544(13) 0.36862(13) 0.63920(6) 0.0758(4) Uani 1 1 d . . .
Cr1 Cr 1.11631(6) 0.17663(5) 0.65741(2) 0.03637(14) Uani 1 1 d . . .

loop_
_atom_site_aniso_label
_atom_site_aniso_U_11
_atom_site_aniso_U_22
_atom_site_aniso_U_33
_atom_site_aniso_U_23
_atom_site_aniso_U_13
_atom_site_aniso_U_12
C1 0.128(5) 0.127(5) 0.054(3) -0.033(3) -0.004(3) 0.018(4)
C2 0.084(4) 0.151(6) 0.082(4) -0.071(4) 0.005(3) -0.022(4)
C3 0.069(3) 0.069(3) 0.047(2) -0.025(2) -0.0013(19) -0.014(2)
C4 0.075(3) 0.077(3) 0.053(2) -0.027(2) 0.008(2) -0.014(2)
C5 0.065(2) 0.061(2) 0.045(2) -0.0160(19) -0.0005(17) -0.012(2)
C6 0.071(3) 0.061(2) 0.043(2) -0.0163(18) 0.0008(18) -0.017(2)
C7 0.059(2) 0.059(2) 0.048(2) -0.0197(18) 0.0017(17) -0.0114(19)
C8 0.082(3) 0.059(2) 0.045(2) -0.0185(19) 0.0065(19) -0.023(2)
C9 0.151(6) 0.216(8) 0.065(3) -0.066(4) 0.036(3) -0.126(6)
C10 0.155(6) 0.159(6) 0.072(3) -0.054(4) 0.028(4) -0.097(5)
S1 0.1448(14) 0.1306(13) 0.0746(9) -0.0529(9) 0.0519(9) -0.0642(11)
S2 0.1287(13) 0.1043(11) 0.0868(9) -0.0571(9) 0.0056(9) -0.0433(10)
S3 0.0973(9) 0.0834(8) 0.0492(6) -0.0254(6) 0.0108(6) -0.0403(7)
S4 0.0831(8) 0.0944(9) 0.0571(6) -0.0290(6) 0.0130(6) -0.0389(7)
S5 0.0694(7) 0.0884(8) 0.0546(6) -0.0322(6) 0.0113(5) -0.0288(6)
S6 0.1206(11) 0.0846(8) 0.0529(6) -0.0316(6) 0.0211(6) -0.0569(8)
S7 0.1173(11) 0.1331(12) 0.0577(7) -0.0454(8) 0.0308(7) -0.0751(10)
S8 0.0885(8) 0.0853(8) 0.0577(6) -0.0297(6) 0.0102(6) -0.0426(7)
C11 0.052(2) 0.065(3) 0.043(2) -0.0143(18) -0.0013(16) -0.0154(19)
C12 0.058(2) 0.057(2) 0.045(2) -0.0151(18) -0.0030(17) -0.0163(18)
C13 0.051(2) 0.059(2) 0.045(2) -0.0179(18) -0.0032(16) -0.0122(18)
C14 0.092(4) 0.176(6) 0.109(5) -0.097(5) 0.015(3) -0.055(4)
C15 0.080(3) 0.130(5) 0.070(3) -0.043(3) 0.009(3) -0.051(3)
S11 0.0581(6) 0.0790(7) 0.0495(5) -0.0239(5) 0.0049(4) -0.0283(5)
S12 0.0724(7) 0.0826(8) 0.0467(5) -0.0225(5) 0.0093(5) -0.0387(6)
S13 0.1002(9) 0.0981(9) 0.0591(7) -0.0285(6) 0.0125(6) -0.0630(8)
S14 0.0622(7) 0.1008(9) 0.0604(6) -0.0411(6) 0.0127(5) -0.0290(6)
C21 0.0424(19) 0.0352(18) 0.061(2) -0.0066(16) -0.0106(16) -0.0021(15)
C22 0.0384(19) 0.0325(18) 0.082(3) -0.0157(18) -0.0044(18) -0.0014(15)
C23 0.0430(19) 0.043(2) 0.070(3) -0.0264(19) 0.0077(17) -0.0086(16)
C24 0.0399(18) 0.0388(18) 0.052(2) -0.0179(16) 0.0055(15) -0.0071(15)
C25 0.0342(16) 0.0327(16) 0.0419(17) -0.0104(14) 0.0031(13) -0.0048(13)
C26 0.0338(16) 0.0337(16) 0.0376(16) -0.0090(13) 0.0046(13) -0.0060(13)
C27 0.0405(18) 0.0430(19) 0.0362(17) -0.0088(15) 0.0033(13) -0.0092(15)
C28 0.0456(19) 0.049(2) 0.0394(18) -0.0018(16) -0.0012(14) -0.0153(16)
C29 0.0340(17) 0.0416(19) 0.0478(19) -0.0015(16) 0.0021(14) -0.0064(14)
C30 0.0393(18) 0.0350(18) 0.0449(18) -0.0096(15) 0.0042(14) -0.0005(14)
C31 0.063(2) 0.058(2) 0.045(2) -0.0258(19) 0.0085(17) -0.006(2)
C32 0.064(2) 0.062(2) 0.0380(19) -0.0180(18) 0.0000(17) -0.005(2)
C33 0.058(3) 0.043(2) 0.110(4) -0.023(2) -0.017(2) 0.0101(19)
C34 0.065(3) 0.055(3) 0.102(4) -0.043(3) 0.008(2) 0.005(2)
C35 0.065(3) 0.070(3) 0.047(2) -0.004(2) -0.0087(19) -0.004(2)
C36 0.054(2) 0.051(2) 0.060(2) 0.0009(19) -0.0028(18) 0.0032(18)
C41 0.064(2) 0.055(2) 0.0394(19) -0.0166(17) 0.0092(17) -0.0224(19)
C42 0.049(2) 0.052(2) 0.0365(17) -0.0118(16) 0.0011(15) -0.0107(17)
C43 0.051(2) 0.050(2) 0.0397(19) -0.0064(17) 0.0032(16) -0.0215(17)
C44 0.047(2) 0.044(2) 0.0411(18) -0.0079(16) -0.0009(15) -0.0049(16)
N21 0.0364(14) 0.0324(14) 0.0428(15) -0.0072(12) -0.0016(11) -0.0039(11)
N22 0.0351(14) 0.0348(14) 0.0343(13) -0.0069(11) 0.0029(11) -0.0040(11)
N41 0.0509(18) 0.0480(17) 0.0471(17) -0.0108(14) 0.0059(13) -0.0140(15)
N42 0.0540(18) 0.0479(18) 0.0427(16) -0.0167(14) 0.0051(13) -0.0094(15)
N43 0.062(2) 0.0528(19) 0.0438(17) -0.0036(15) -0.0061(15) -0.0130(16)
N44 0.0438(17) 0.0424(17) 0.0530(18) -0.0068(14) -0.0032(13) -0.0085(14)
S41 0.1186(11) 0.1517(14) 0.0668(8) -0.0449(9) 0.0302(7) -0.1011(11)
S42 0.0808(8) 0.0593(7) 0.0909(9) -0.0330(7) -0.0037(7) 0.0124(6)
S43 0.0629(7) 0.0911(9) 0.0579(6) 0.0182(6) -0.0155(5) -0.0217(6)
S44 0.0561(6) 0.0905(9) 0.0909(9) -0.0163(7) 0.0014(6) -0.0366(6)
Cr1 0.0400(3) 0.0354(3) 0.0339(3) -0.0078(2) 0.0011(2) -0.0071(2)

loop_
_atom_type_symbol
_atom_type_description
_atom_type_scat_dispersion_real
_atom_type_scat_dispersion_imag
_atom_type_scat_source
C C 0.0033 0.0016 'International Tables Vol C Tables 4.2.6.8 and 6.1.1.4'
H H 0.0000 0.0000 'International Tables Vol C Tables 4.2.6.8 and 6.1.1.4'
N N 0.0061 0.0033 'International Tables Vol C Tables 4.2.6.8 and 6.1.1.4'
S S 0.1246 0.1234 'International Tables Vol C Tables 4.2.6.8 and 6.1.1.4'
Cr Cr 0.3209 0.6236 'International Tables Vol C Tables 4.2.6.8 and 6.1.1.4'

loop_
_geom_angle_atom_site_label_1
_geom_angle_atom_site_label_2
_geom_angle_atom_site_label_3
_geom_angle
_geom_angle_site_symmetry_1
_geom_angle_site_symmetry_3
C2 C1 S1 114.3(4) . .
C2 C1 H1A 108.7 . .
S1 C1 H1A 108.7 . .
C2 C1 H1B 108.7 . .
S1 C1 H1B 108.7 . .
H1A C1 H1B 107.6 . .
C1 C2 S2 116.7(4) . .
C1 C2 H2A 108.1 . .
S2 C2 H2A 108.1 . .
C1 C2 H2B 108.1 . .
S2 C2 H2B 108.1 . .
H2A C2 H2B 107.3 . .
C4 C3 S3 116.8(3) . .
C4 C3 S2 129.0(3) . .
S3 C3 S2 114.2(3) . .
C3 C4 S4 117.5(3) . .
C3 C4 S1 126.5(3) . .
S4 C4 S1 116.0(3) . .
C6 C5 S4 122.6(3) . .
C6 C5 S3 123.4(3) . .
S4 C5 S3 114.0(2) . .
C5 C6 S5 122.2(3) . .
C5 C6 S6 123.2(3) . .
S5 C6 S6 114.5(2) . .
C8 C7 S5 117.3(3) . .
C8 C7 S8 128.2(3) . .
S5 C7 S8 114.4(2) . .
C7 C8 S7 127.7(3) . .
C7 C8 S6 116.5(3) . .
S7 C8 S6 115.7(2) . .
C10 C9 S7 122.2(5) . .
C10 C9 H9A 106.8 . .
S7 C9 H9A 106.8 . .
C10 C9 H9B 106.8 . .
S7 C9 H9B 106.8 . .
H9A C9 H9B 106.6 . .
C9 C10 S8 127.8(4) . .
C9 C10 H10A 105.4 . .
S8 C10 H10A 105.4 . .
C9 C10 H10B 105.4 . .
S8 C10 H10B 105.4 . .
H10A C10 H10B 106.0 . .
C4 S1 C1 98.3(3) . .
C3 S2 C2 104.0(3) . .
C3 S3 C5 96.1(2) . .
C5 S4 C4 95.6(2) . .
C6 S5 C7 95.69(19) . .
C6 S6 C8 95.71(19) . .
C8 S7 C9 100.5(2) . .
C7 S8 C10 101.6(2) . .
C11 C11 S12 122.1(4) 2_757 .
C11 C11 S11 122.5(4) 2_757 .
S12 C11 S11 115.5(2) . .
C13 C12 S13 129.5(3) . .
C13 C12 S12 116.8(3) . .
S13 C12 S12 113.8(2) . .
C12 C13 S11 116.9(3) . .
C12 C13 S14 127.1(3) . .
S11 C13 S14 116.0(2) . .
C15 C14 S14 121.3(4) . .
C15 C14 H14A 107.0 . .
S14 C14 H14A 107.0 . .
C15 C14 H14B 107.0 . .
S14 C14 H14B 107.0 . .
H14A C14 H14B 106.7 . .
C14 C15 S13 117.1(4) . .
C14 C15 H15A 108.0 . .
S13 C15 H15A 108.0 . .
C14 C15 H15B 108.0 . .
S13 C15 H15B 108.0 . .
H15A C15 H15B 107.3 . .
C11 S11 C13 95.46(18) . .
C11 S12 C12 95.34(18) . .
C12 S13 C15 101.3(2) . .
C13 S14 C14 101.6(2) . .
N21 C21 C22 123.8(3) . .
N21 C21 H21 118.1 . .
C22 C21 H21 118.1 . .
C23 C22 C21 119.0(3) . .
C23 C22 C33 123.8(3) . .
C21 C22 C33 117.2(4) . .
C22 C23 C24 118.7(3) . .
C22 C23 C34 121.4(4) . .
C24 C23 C34 119.9(4) . .
C25 C24 C31 117.3(3) . .
C25 C24 C23 117.7(3) . .
C31 C24 C23 125.0(3) . .
N21 C25 C24 123.1(3) . .
N21 C25 C26 116.5(3) . .
C24 C25 C26 120.4(3) . .
N22 C26 C27 122.3(3) . .
N22 C26 C25 116.4(3) . .
C27 C26 C25 121.4(3) . .
C26 C27 C28 118.7(3) . .
C26 C27 C32 116.5(3) . .
C28 C27 C32 124.8(3) . .
C29 C28 C27 118.0(3) . .
C29 C28 C35 121.1(3) . .
C27 C28 C35 120.9(3) . .
C28 C29 C30 119.3(3) . .
C28 C29 C36 123.6(3) . .
C30 C29 C36 117.1(3) . .
N22 C30 C29 123.7(3) . .
N22 C30 H30 118.1 . .
C29 C30 H30 118.1 . .
C32 C31 C24 122.6(3) . .
C32 C31 H31 118.7 . .
C24 C31 H31 118.7 . .
C31 C32 C27 121.9(3) . .
C31 C32 H32 119.1 . .
C27 C32 H32 119.1 . .
C22 C33 H33A 109.5 . .
C22 C33 H33B 109.5 . .
H33A C33 H33B 109.5 . .
C22 C33 H33C 109.5 . .
H33A C33 H33C 109.5 . .
H33B C33 H33C 109.5 . .
C23 C34 H34A 109.5 . .
C23 C34 H34B 109.5 . .
H34A C34 H34B 109.5 . .
C23 C34 H34C 109.5 . .
H34A C34 H34C 109.5 . .
H34B C34 H34C 109.5 . .
C28 C35 H35A 109.5 . .
C28 C35 H35B 109.5 . .
H35A C35 H35B 109.5 . .
C28 C35 H35C 109.5 . .
H35A C35 H35C 109.5 . .
H35B C35 H35C 109.5 . .
C29 C36 H36A 109.5 . .
C29 C36 H36B 109.5 . .
H36A C36 H36B 109.5 . .
C29 C36 H36C 109.5 . .
H36A C36 H36C 109.5 . .
H36B C36 H36C 109.5 . .
N41 C41 S41 179.2(4) . .
N42 C42 S42 179.3(3) . .
N43 C43 S43 179.1(3) . .
N44 C44 S44 178.0(3) . .
C21 N21 C25 117.7(3) . .
C21 N21 Cr1 128.3(2) . .
C25 N21 Cr1 114.0(2) . .
C30 N22 C26 118.0(3) . .
C30 N22 Cr1 128.1(2) . .
C26 N22 Cr1 113.9(2) . .
C41 N41 Cr1 177.5(3) . .
C42 N42 Cr1 165.0(3) . .
C43 N43 Cr1 172.2(3) . .
C44 N44 Cr1 167.2(3) . .
N43 Cr1 N41 91.10(13) . .
N43 Cr1 N42 95.25(13) . .
N41 Cr1 N42 92.36(12) . .
N43 Cr1 N44 90.09(13) . .
N41 Cr1 N44 176.76(12) . .
N42 Cr1 N44 90.54(12) . .
N43 Cr1 N21 93.64(12) . .
N41 Cr1 N21 89.10(11) . .
N42 Cr1 N21 170.96(12) . .
N44 Cr1 N21 87.81(11) . .
N43 Cr1 N22 172.78(12) . .
N41 Cr1 N22 87.78(11) . .
N42 Cr1 N22 91.93(11) . .
N44 Cr1 N22 90.67(11) . .
N21 Cr1 N22 79.21(10) . .

loop_
_geom_bond_atom_site_label_1
_geom_bond_atom_site_label_2
_geom_bond_distance
_geom_bond_site_symmetry_2
C1 C2 1.448(8) .
C1 S1 1.824(7) .
C1 H1A 0.9700 .
C1 H1B 0.9700 .
C2 S2 1.756(6) .
C2 H2A 0.9700 .
C2 H2B 0.9700 .
C3 C4 1.326(6) .
C3 S3 1.730(4) .
C3 S2 1.733(4) .
C4 S4 1.743(4) .
C4 S1 1.747(4) .
C5 C6 1.354(5) .
C5 S4 1.728(4) .
C5 S3 1.742(4) .
C6 S5 1.734(4) .
C6 S6 1.734(4) .
C7 C8 1.340(6) .
C7 S5 1.738(4) .
C7 S8 1.739(4) .
C8 S7 1.737(4) .
C8 S6 1.746(4) .
C9 C10 1.318(7) .
C9 S7 1.773(5) .
C9 H9A 0.9700 .
C9 H9B 0.9700 .
C10 S8 1.760(5) .
C10 H10A 0.9700 .
C10 H10B 0.9700 .
C11 C11 1.376(7) 2_757
C11 S12 1.721(4) .
C11 S11 1.722(4) .
C12 C13 1.343(5) .
C12 S13 1.739(4) .
C12 S12 1.742(4) .
C13 S11 1.737(4) .
C13 S14 1.746(4) .
C14 C15 1.408(7) .
C14 S14 1.780(5) .
C14 H14A 0.9700 .
C14 H14B 0.9700 .
C15 S13 1.769(5) .
C15 H15A 0.9700 .
C15 H15B 0.9700 .
C21 N21 1.321(4) .
C21 C22 1.403(5) .
C21 H21 0.9300 .
C22 C23 1.373(6) .
C22 C33 1.520(5) .
C23 C24 1.421(5) .
C23 C34 1.511(5) .
C24 C25 1.402(4) .
C24 C31 1.417(5) .
C25 N21 1.358(4) .
C25 C26 1.427(4) .
C26 N22 1.362(4) .
C26 C27 1.402(4) .
C27 C28 1.415(5) .
C27 C32 1.436(5) .
C28 C29 1.386(5) .
C28 C35 1.502(5) .
C29 C30 1.395(5) .
C29 C36 1.508(5) .
C30 N22 1.324(4) .
C30 H30 0.9300 .
C31 C32 1.344(5) .
C31 H31 0.9300 .
C32 H32 0.9300 .
C33 H33A 0.9600 .
C33 H33B 0.9600 .
C33 H33C 0.9600 .
C34 H34A 0.9600 .
C34 H34B 0.9600 .
C34 H34C 0.9600 .
C35 H35A 0.9600 .
C35 H35B 0.9600 .
C35 H35C 0.9600 .
C36 H36A 0.9600 .
C36 H36B 0.9600 .
C36 H36C 0.9600 .
C41 N41 1.158(4) .
C41 S41 1.611(4) .
C42 N42 1.156(4) .
C42 S42 1.612(4) .
C43 N43 1.156(5) .
C43 S43 1.609(4) .
C44 N44 1.152(4) .
C44 S44 1.615(4) .
N21 Cr1 2.068(3) .
N22 Cr1 2.070(3) .
N41 Cr1 1.978(3) .
N42 Cr1 1.982(3) .
N43 Cr1 1.971(3) .
N44 Cr1 1.993(3) .
